data_4130327
loop_
_publ_author_name
'Kaese, Thomas'
'H\"ubner, Alexander'
'Bolte, Michael'
'Lerner, Hans-Wolfram'
'Wagner, Matthias'

_publ_section_title
;
 Forming B-B Bonds by the Controlled Reduction of a Tetraaryl-diborane(6).
;
_journal_issue 19
_journal_name_full 'Journal of the American Chemical Society'
_journal_page_first 6224
_journal_page_last 6233
_journal_paper_doi 10.1021/jacs.6b02303
_journal_volume 138
_journal_year 2016
_chemical_formula_moiety 'C56 H82 B2 K2 O4'
_chemical_formula_sum 'C56 H82 B2 K2 O4'
_chemical_formula_weight 919.03
_space_group_crystal_system monoclinic
_space_group_IT_number 14
_space_group_name_Hall '-P 2ybc'
_space_group_name_H-M_alt 'P 1 21/c 1'
_atom_sites_solution_hydrogens mixed
_audit_creation_method SHELXL-2014
_cell_angle_alpha 90
_cell_angle_beta 112.775(4)
_cell_angle_gamma 90
_cell_formula_units_Z 4
_cell_length_a 15.5756(7)
_cell_length_b 21.2523(10)
_cell_length_c 17.6877(8)
_cell_measurement_reflns_used 43213
_cell_measurement_temperature 173(2)
_cell_measurement_theta_max 25.74
_cell_measurement_theta_min 1.92
_cell_volume 5398.4(5)
_computing_cell_refinement 'X-Area (Stoe & Cie, 2001)'
_computing_data_collection 'X-Area (Stoe & Cie, 2001)'
_computing_data_reduction 'X-Area (Stoe & Cie, 2001)'
_computing_molecular_graphics 'XP in SHELXTL-Plus (Sheldrick, 2008)'
_computing_publication_material SHELXL97
_computing_structure_refinement 'SHELXL (Sheldrick, 2008)'
_computing_structure_solution 'SHELXS (Sheldrick, 2008)'
_diffrn_ambient_temperature 173(2)
_diffrn_measured_fraction_theta_full 0.999
_diffrn_measured_fraction_theta_max 0.999
_diffrn_measurement_device_type 'STOE IPDS II two-circle-diffractometer'
_diffrn_measurement_method \w
_diffrn_radiation_type MoK\a
_diffrn_radiation_wavelength 0.71073
_diffrn_reflns_av_R_equivalents 0.0924
_diffrn_reflns_av_unetI/netI 0.0557
_diffrn_reflns_Laue_measured_fraction_full 0.999
_diffrn_reflns_Laue_measured_fraction_max 0.999
_diffrn_reflns_limit_h_max 18
_diffrn_reflns_limit_h_min -18
_diffrn_reflns_limit_k_max 25
_diffrn_reflns_limit_k_min -25
_diffrn_reflns_limit_l_max 20
_diffrn_reflns_limit_l_min -21
_diffrn_reflns_number 56993
_diffrn_reflns_point_group_measured_fraction_full 0.999
_diffrn_reflns_point_group_measured_fraction_max 0.999
_diffrn_reflns_theta_full 25.000
_diffrn_reflns_theta_max 25.027
_diffrn_reflns_theta_min 1.916
_diffrn_source 'Genix 3D I\mS microfocus X-ray source'
_exptl_absorpt_coefficient_mu 0.218
_exptl_absorpt_correction_T_max 0.962
_exptl_absorpt_correction_T_min 0.928
_exptl_absorpt_correction_type multi-scan
_exptl_absorpt_process_details 'X-Area (Stoe & Cie, 2001)'
_exptl_crystal_colour orange
_exptl_crystal_density_diffrn 1.131
_exptl_crystal_description block
_exptl_crystal_F_000 1992
_exptl_crystal_size_max 0.280
_exptl_crystal_size_mid 0.130
_exptl_crystal_size_min 0.130
_refine_diff_density_max 0.290
_refine_diff_density_min -0.259
_refine_diff_density_rms 0.040
_refine_ls_extinction_method none
_refine_ls_goodness_of_fit_ref 0.966
_refine_ls_hydrogen_treatment mixed
_refine_ls_matrix_type full
_refine_ls_number_parameters 585
_refine_ls_number_reflns 9533
_refine_ls_number_restraints 0
_refine_ls_restrained_S_all 0.966
_refine_ls_R_factor_all 0.0812
_refine_ls_R_factor_gt 0.0505
_refine_ls_shift/su_max 0.001
_refine_ls_shift/su_mean 0.000
_refine_ls_structure_factor_coef Fsqd
_refine_ls_weighting_details 'w=1/[\s^2^(Fo^2^)+(0.0801P)^2^] where P=(Fo^2^+2Fc^2^)/3'
_refine_ls_weighting_scheme calc
_refine_ls_wR_factor_gt 0.1262
_refine_ls_wR_factor_ref 0.1398
_reflns_Friedel_coverage 0.000
_reflns_number_gt 6401
_reflns_number_total 9533
_reflns_threshold_expression 'I > 2\s(I)'
_cod_data_source_file ja6b02303_si_002.cif
_cod_data_source_block wa1948
_cod_original_sg_symbol_H-M 'P 21/c'
_cod_database_code 4130327
_shelx_space_group_comment
; 
The symmetry employed for this shelxl refinement is uniquely defined 
by the following loop, which should always be used as a source of 
symmetry information in preference to the above space-group names. 
They are only intended as comments. 
;
_shelx_estimated_absorpt_t_min 0.942
_shelx_estimated_absorpt_t_max 0.972
_shelxl_version_number 2014-1

loop_
_space_group_symop_operation_xyz
'x, y, z'
'-x, y+1/2, -z+1/2'
'-x, -y, -z'
'x, -y-1/2, z-1/2'

loop_
_atom_site_label
_atom_site_type_symbol
_atom_site_fract_x
_atom_site_fract_y
_atom_site_fract_z
_atom_site_U_iso_or_equiv
_atom_site_adp_type
_atom_site_occupancy
_atom_site_site_symmetry_order
_atom_site_calc_flag
_atom_site_refinement_flags_posn
_atom_site_refinement_flags_adp
K1 K 0.83305(4) 0.77432(3) 0.48053(3) 0.05564(16) Uani 1 1 d . .
K2 K 0.65494(4) 0.74857(3) 0.72630(3) 0.05521(16) Uani 1 1 d . .
B1 B 0.80166(18) 0.73560(12) 0.64258(17) 0.0442(6) Uani 1 1 d . .
H1 H 0.7995(16) 0.7223(10) 0.7077(16) 0.053(6) Uiso 1 1 d . .
B2 B 0.68989(17) 0.73346(12) 0.56439(17) 0.0438(6) Uani 1 1 d . .
H2 H 0.7018(15) 0.7277(10) 0.5018(14) 0.046(6) Uiso 1 1 d . .
C1 C 0.84707(15) 0.80569(10) 0.65217(14) 0.0445(5) Uani 1 1 d . .
C2 C 0.78949(16) 0.85859(11) 0.61940(14) 0.0472(5) Uani 1 1 d . .
C3 C 0.83186(18) 0.91652(12) 0.61805(17) 0.0597(7) Uani 1 1 d . .
H3 H 0.7938 0.9511 0.5908 0.072 Uiso 1 1 calc R U
C4 C 0.92762(18) 0.92524(13) 0.65513(17) 0.0615(7) Uani 1 1 d . .
H4 H 0.9537 0.9652 0.6524 0.074 Uiso 1 1 calc R U
C5 C 0.98534(16) 0.87618(12) 0.69606(15) 0.0528(6) Uani 1 1 d . .
C6 C 0.94314(16) 0.81798(11) 0.69194(15) 0.0490(6) Uani 1 1 d . .
H6 H 0.9823 0.7836 0.7181 0.059 Uiso 1 1 calc R U
C7 C 1.08961(17) 0.88598(13) 0.74754(17) 0.0611(7) Uani 1 1 d . .
C8 C 1.1008(2) 0.8947(2) 0.8351(2) 0.1075(14) Uani 1 1 d . .
H8A H 1.1667 0.9012 0.8696 0.161 Uiso 1 1 calc R U
H8B H 1.0781 0.8572 0.8538 0.161 Uiso 1 1 calc R U
H8C H 1.0648 0.9315 0.8393 0.161 Uiso 1 1 calc R U
C9 C 1.1475(2) 0.83104(19) 0.7398(3) 0.1201(16) Uani 1 1 d . .
H9A H 1.1389 0.8259 0.6823 0.180 Uiso 1 1 calc R U
H9B H 1.1277 0.7926 0.7591 0.180 Uiso 1 1 calc R U
H9C H 1.2134 0.8390 0.7731 0.180 Uiso 1 1 calc R U
C10 C 1.1281(2) 0.9451(2) 0.7219(3) 0.1094(14) Uani 1 1 d . .
H10A H 1.1221 0.9407 0.6649 0.164 Uiso 1 1 calc R U
H10B H 1.1939 0.9503 0.7576 0.164 Uiso 1 1 calc R U
H10C H 1.0929 0.9820 0.7268 0.164 Uiso 1 1 calc R U
C11 C 0.63350(15) 0.79933(10) 0.55787(13) 0.0434(5) Uani 1 1 d . .
C12 C 0.68474(15) 0.85555(10) 0.58778(14) 0.0462(5) Uani 1 1 d . .
C13 C 0.63569(17) 0.91081(11) 0.58680(16) 0.0544(6) Uani 1 1 d . .
H13 H 0.6698 0.9475 0.6118 0.065 Uiso 1 1 calc R U
C14 C 0.53915(17) 0.91439(12) 0.55082(16) 0.0572(6) Uani 1 1 d . .
H14 H 0.5087 0.9529 0.5519 0.069 Uiso 1 1 calc R U
C15 C 0.48719(16) 0.86196(11) 0.51340(15) 0.0501(6) Uani 1 1 d . .
C16 C 0.53582(15) 0.80601(11) 0.52008(14) 0.0461(5) Uani 1 1 d . .
H16 H 0.5005 0.7693 0.4974 0.055 Uiso 1 1 calc R U
C17 C 0.38220(17) 0.86779(12) 0.46224(17) 0.0588(6) Uani 1 1 d . .
C18 C 0.33197(19) 0.80492(15) 0.4509(2) 0.0880(10) Uani 1 1 d . .
H18A H 0.3389 0.7881 0.5046 0.132 Uiso 1 1 calc R U
H18B H 0.3589 0.7753 0.4237 0.132 Uiso 1 1 calc R U
H18C H 0.2657 0.8109 0.4171 0.132 Uiso 1 1 calc R U
C19 C 0.3713(2) 0.89386(17) 0.37809(19) 0.0819(9) Uani 1 1 d . .
H19A H 0.3050 0.8983 0.3435 0.123 Uiso 1 1 calc R U
H19B H 0.4003 0.8649 0.3519 0.123 Uiso 1 1 calc R U
H19C H 0.4017 0.9351 0.3851 0.123 Uiso 1 1 calc R U
C20 C 0.3353(2) 0.91439(15) 0.5003(2) 0.0765(9) Uani 1 1 d . .
H20A H 0.3412 0.8991 0.5543 0.115 Uiso 1 1 calc R U
H20B H 0.2692 0.9183 0.4647 0.115 Uiso 1 1 calc R U
H20C H 0.3655 0.9556 0.5062 0.115 Uiso 1 1 calc R U
C21 C 0.64656(15) 0.66692(10) 0.57766(14) 0.0432(5) Uani 1 1 d . .
C22 C 0.70784(15) 0.61375(10) 0.59602(14) 0.0432(5) Uani 1 1 d . .
C23 C 0.67653(16) 0.55590(11) 0.61133(15) 0.0500(6) Uani 1 1 d . .
H23 H 0.7176 0.5209 0.6232 0.060 Uiso 1 1 calc R U
C24 C 0.58676(16) 0.54703(11) 0.60993(15) 0.0515(6) Uani 1 1 d . .
H24 H 0.5677 0.5065 0.6200 0.062 Uiso 1 1 calc R U
C25 C 0.52602(16) 0.59724(11) 0.59391(15) 0.0492(6) Uani 1 1 d . .
C26 C 0.55801(15) 0.65563(11) 0.57832(15) 0.0462(5) Uani 1 1 d . .
H26 H 0.5164 0.6903 0.5673 0.055 Uiso 1 1 calc R U
C27 C 0.42592(16) 0.59140(12) 0.58978(16) 0.0549(6) Uani 1 1 d . .
C28 C 0.4030(2) 0.52375(15) 0.6063(2) 0.0810(9) Uani 1 1 d . .
H28A H 0.4131 0.4951 0.5670 0.122 Uiso 1 1 calc R U
H28B H 0.3379 0.5214 0.6002 0.122 Uiso 1 1 calc R U
H28C H 0.4436 0.5115 0.6622 0.122 Uiso 1 1 calc R U
C29 C 0.4107(2) 0.63613(17) 0.6504(2) 0.0795(9) Uani 1 1 d . .
H29A H 0.3468 0.6316 0.6474 0.119 Uiso 1 1 calc R U
H29B H 0.4208 0.6795 0.6370 0.119 Uiso 1 1 calc R U
H29C H 0.4546 0.6261 0.7061 0.119 Uiso 1 1 calc R U
C30 C 0.35761(17) 0.60859(14) 0.50356(18) 0.0659(7) Uani 1 1 d . .
H30A H 0.3663 0.5799 0.4637 0.099 Uiso 1 1 calc R U
H30B H 0.3690 0.6519 0.4910 0.099 Uiso 1 1 calc R U
H30C H 0.2937 0.6049 0.5007 0.099 Uiso 1 1 calc R U
C31 C 0.85535(14) 0.67702(10) 0.62232(14) 0.0431(5) Uani 1 1 d . .
C32 C 0.80474(15) 0.61946(10) 0.59839(14) 0.0435(5) Uani 1 1 d . .
C33 C 0.84537(16) 0.56852(11) 0.57603(15) 0.0500(6) Uani 1 1 d . .
H33 H 0.8108 0.5306 0.5598 0.060 Uiso 1 1 calc R U
C34 C 0.93524(16) 0.57089(11) 0.57643(16) 0.0524(6) Uani 1 1 d . .
H34 H 0.9612 0.5346 0.5620 0.063 Uiso 1 1 calc R U
C35 C 0.98636(15) 0.62569(11) 0.59765(14) 0.0476(5) Uani 1 1 d . .
C36 C 0.94478(15) 0.67710(11) 0.62002(14) 0.0464(5) Uani 1 1 d . .
H36 H 0.9797 0.7150 0.6348 0.056 Uiso 1 1 calc R U
C37 C 1.08671(15) 0.63050(12) 0.60192(16) 0.0542(6) Uani 1 1 d . .
C38 C 1.1093(2) 0.57793(14) 0.5539(2) 0.0728(8) Uani 1 1 d . .
H38A H 1.0667 0.5803 0.4962 0.109 Uiso 1 1 calc R U
H38B H 1.1020 0.5371 0.5766 0.109 Uiso 1 1 calc R U
H38C H 1.1736 0.5825 0.5582 0.109 Uiso 1 1 calc R U
C39 C 1.10281(19) 0.69228(14) 0.5651(2) 0.0720(8) Uani 1 1 d . .
H39A H 1.0606 0.6946 0.5073 0.108 Uiso 1 1 calc R U
H39B H 1.1674 0.6941 0.5695 0.108 Uiso 1 1 calc R U
H39C H 1.0907 0.7277 0.5950 0.108 Uiso 1 1 calc R U
C40 C 1.15247(19) 0.6269(2) 0.6914(2) 0.1017(13) Uani 1 1 d . .
H40A H 1.1381 0.6609 0.7220 0.153 Uiso 1 1 calc R U
H40B H 1.2168 0.6312 0.6956 0.153 Uiso 1 1 calc R U
H40C H 1.1449 0.5862 0.7141 0.153 Uiso 1 1 calc R U
O41 O 0.96740(14) 0.82166(10) 0.43357(13) 0.0773(6) Uani 1 1 d . .
C42 C 0.9925(2) 0.82019(15) 0.3644(2) 0.0754(8) Uani 1 1 d . .
H42A H 0.9377 0.8097 0.3141 0.090 Uiso 1 1 calc R U
H42B H 1.0414 0.7882 0.3721 0.090 Uiso 1 1 calc R U
C43 C 1.0281(3) 0.88456(18) 0.3575(2) 0.0959(11) Uani 1 1 d . .
H43A H 0.9826 0.9077 0.3105 0.115 Uiso 1 1 calc R U
H43B H 1.0879 0.8819 0.3503 0.115 Uiso 1 1 calc R U
C44 C 1.0411(3) 0.91662(18) 0.4373(3) 0.1026(12) Uani 1 1 d . .
H44A H 1.1038 0.9356 0.4626 0.123 Uiso 1 1 calc R U
H44B H 0.9937 0.9498 0.4288 0.123 Uiso 1 1 calc R U
C45 C 1.0295(3) 0.86574(19) 0.4883(2) 0.1038(12) Uani 1 1 d . .
H45A H 1.0902 0.8456 0.5199 0.125 Uiso 1 1 calc R U
H45B H 1.0033 0.8822 0.5272 0.125 Uiso 1 1 calc R U
O51 O 0.77374(12) 0.81640(8) 0.85733(12) 0.0630(5) Uani 1 1 d . .
C52 C 0.7254(2) 0.87139(14) 0.8672(2) 0.0720(8) Uani 1 1 d . .
H52A H 0.7422 0.8809 0.9259 0.086 Uiso 1 1 calc R U
H52B H 0.6572 0.8655 0.8405 0.086 Uiso 1 1 calc R U
C53 C 0.7570(2) 0.92267(16) 0.8265(3) 0.0853(10) Uani 1 1 d . .
H53A H 0.7564 0.9637 0.8527 0.102 Uiso 1 1 calc R U
H53B H 0.7162 0.9254 0.7676 0.102 Uiso 1 1 calc R U
C54 C 0.8543(2) 0.90502(14) 0.8373(2) 0.0723(8) Uani 1 1 d . .
H54A H 0.8644 0.9124 0.7861 0.087 Uiso 1 1 calc R U
H54B H 0.9005 0.9298 0.8820 0.087 Uiso 1 1 calc R U
C55 C 0.86229(19) 0.83670(14) 0.85833(19) 0.0672(7) Uani 1 1 d . .
H55A H 0.8784 0.8125 0.8178 0.081 Uiso 1 1 calc R U
H55B H 0.9117 0.8299 0.9133 0.081 Uiso 1 1 calc R U
O61 O 0.51251(13) 0.78937(10) 0.76230(12) 0.0723(5) Uani 1 1 d . .
C62 C 0.4935(2) 0.78904(15) 0.83448(19) 0.0729(8) Uani 1 1 d . .
H62A H 0.5513 0.7820 0.8834 0.088 Uiso 1 1 calc R U
H62B H 0.4485 0.7553 0.8318 0.088 Uiso 1 1 calc R U
C63 C 0.4532(3) 0.85237(19) 0.8384(2) 0.0989(11) Uani 1 1 d . .
H63A H 0.3985 0.8484 0.8535 0.119 Uiso 1 1 calc R U
H63B H 0.5001 0.8796 0.8791 0.119 Uiso 1 1 calc R U
C64 C 0.4255(3) 0.87851(19) 0.7542(3) 0.1075(13) Uani 1 1 d . .
H64A H 0.3587 0.8901 0.7313 0.129 Uiso 1 1 calc R U
H64B H 0.4628 0.9163 0.7545 0.129 Uiso 1 1 calc R U
C65 C 0.4437(3) 0.8279(2) 0.7062(2) 0.1062(13) Uani 1 1 d . .
H65A H 0.3863 0.8033 0.6772 0.127 Uiso 1 1 calc R U
H65B H 0.4659 0.8454 0.6652 0.127 Uiso 1 1 calc R U
O71 O 0.70880(14) 0.65648(9) 0.85111(12) 0.0661(5) Uani 1 1 d . .
C72 C 0.7473(3) 0.60348(16) 0.8258(2) 0.0868(10) Uani 1 1 d . .
H72A H 0.8161 0.6062 0.8482 0.104 Uiso 1 1 calc R U
H72B H 0.7241 0.6017 0.7652 0.104 Uiso 1 1 calc R U
C73 C 0.7174(3) 0.54745(17) 0.8577(3) 0.1064(12) Uani 1 1 d . .
H73A H 0.7072 0.5115 0.8196 0.128 Uiso 1 1 calc R U
H73B H 0.7647 0.5354 0.9119 0.128 Uiso 1 1 calc R U
C74 C 0.6301(3) 0.56587(17) 0.8648(3) 0.1112(14) Uani 1 1 d . .
H74A H 0.6273 0.5487 0.9158 0.133 Uiso 1 1 calc R U
H74B H 0.5760 0.5497 0.8175 0.133 Uiso 1 1 calc R U
C75 C 0.6291(2) 0.63512(14) 0.86614(19) 0.0705(8) Uani 1 1 d . .
H75A H 0.5710 0.6513 0.8232 0.085 Uiso 1 1 calc R U
H75B H 0.6325 0.6504 0.9201 0.085 Uiso 1 1 calc R U

loop_
_atom_site_aniso_label
_atom_site_aniso_U_11
_atom_site_aniso_U_22
_atom_site_aniso_U_33
_atom_site_aniso_U_23
_atom_site_aniso_U_13
_atom_site_aniso_U_12
K1 0.0543(3) 0.0647(3) 0.0511(3) 0.0029(3) 0.0240(2) -0.0054(2)
K2 0.0512(3) 0.0682(4) 0.0501(3) -0.0042(3) 0.0239(2) 0.0025(2)
B1 0.0441(14) 0.0464(14) 0.0447(15) -0.0022(11) 0.0201(12) -0.0021(11)
B2 0.0409(13) 0.0469(14) 0.0449(15) -0.0001(11) 0.0180(12) -0.0013(10)
C1 0.0435(12) 0.0496(13) 0.0423(13) -0.0041(10) 0.0188(10) -0.0038(10)
C2 0.0491(13) 0.0482(13) 0.0448(13) -0.0019(10) 0.0187(10) -0.0052(10)
C3 0.0587(15) 0.0530(15) 0.0637(17) 0.0043(12) 0.0194(13) -0.0029(12)
C4 0.0615(16) 0.0561(15) 0.0679(18) -0.0026(13) 0.0264(14) -0.0175(12)
C5 0.0488(13) 0.0626(15) 0.0484(14) -0.0097(12) 0.0204(11) -0.0111(11)
C6 0.0436(12) 0.0559(14) 0.0478(14) -0.0063(11) 0.0181(10) -0.0039(10)
C7 0.0481(14) 0.0711(17) 0.0643(17) -0.0143(14) 0.0220(13) -0.0161(12)
C8 0.0579(18) 0.192(4) 0.062(2) -0.021(2) 0.0121(16) -0.026(2)
C9 0.0462(17) 0.113(3) 0.183(5) -0.048(3) 0.024(2) -0.0128(18)
C10 0.068(2) 0.136(3) 0.110(3) 0.006(2) 0.019(2) -0.048(2)
C11 0.0427(12) 0.0497(13) 0.0387(12) 0.0001(10) 0.0168(10) 0.0007(9)
C12 0.0459(12) 0.0453(13) 0.0459(13) 0.0032(10) 0.0162(10) 0.0004(10)
C13 0.0535(14) 0.0469(13) 0.0553(15) -0.0015(11) 0.0128(12) 0.0002(11)
C14 0.0561(15) 0.0488(14) 0.0611(16) -0.0016(12) 0.0165(12) 0.0108(11)
C15 0.0469(13) 0.0530(14) 0.0485(14) 0.0033(11) 0.0166(11) 0.0074(11)
C16 0.0441(12) 0.0469(13) 0.0455(13) -0.0005(10) 0.0155(10) 0.0000(10)
C17 0.0466(13) 0.0599(15) 0.0622(17) -0.0021(13) 0.0128(12) 0.0103(11)
C18 0.0457(15) 0.079(2) 0.122(3) -0.0053(19) 0.0138(17) 0.0045(14)
C19 0.0644(18) 0.105(2) 0.0599(19) 0.0029(17) 0.0063(15) 0.0158(16)
C20 0.0551(16) 0.087(2) 0.080(2) -0.0024(16) 0.0184(15) 0.0195(14)
C21 0.0396(11) 0.0494(12) 0.0411(12) -0.0027(10) 0.0162(9) -0.0020(9)
C22 0.0392(11) 0.0475(12) 0.0436(13) -0.0020(10) 0.0167(10) -0.0012(9)
C23 0.0487(13) 0.0478(13) 0.0553(15) 0.0018(11) 0.0221(11) 0.0005(10)
C24 0.0488(13) 0.0485(13) 0.0592(15) 0.0016(11) 0.0230(11) -0.0075(10)
C25 0.0424(12) 0.0563(14) 0.0499(14) -0.0004(11) 0.0188(11) -0.0061(10)
C26 0.0407(12) 0.0499(13) 0.0487(13) -0.0014(10) 0.0181(10) 0.0001(10)
C27 0.0413(12) 0.0687(16) 0.0572(16) 0.0015(12) 0.0219(11) -0.0079(11)
C28 0.0567(17) 0.089(2) 0.100(2) 0.0231(18) 0.0328(17) -0.0113(15)
C29 0.0538(16) 0.120(3) 0.073(2) -0.0192(19) 0.0341(15) -0.0108(16)
C30 0.0436(13) 0.0863(19) 0.0651(18) -0.0005(15) 0.0182(12) -0.0085(13)
C31 0.0380(11) 0.0508(13) 0.0392(12) 0.0026(10) 0.0137(9) 0.0005(9)
C32 0.0409(11) 0.0454(12) 0.0451(13) 0.0017(10) 0.0177(10) 0.0013(9)
C33 0.0441(12) 0.0473(13) 0.0596(15) -0.0017(11) 0.0211(11) -0.0003(10)
C34 0.0466(13) 0.0520(14) 0.0607(16) -0.0009(11) 0.0230(12) 0.0082(11)
C35 0.0388(11) 0.0578(14) 0.0471(14) 0.0029(11) 0.0179(10) 0.0049(10)
C36 0.0398(12) 0.0508(13) 0.0483(14) -0.0001(10) 0.0166(10) 0.0000(10)
C37 0.0375(12) 0.0705(16) 0.0561(15) 0.0015(12) 0.0199(11) 0.0050(11)
C38 0.0620(17) 0.0736(18) 0.097(2) -0.0014(16) 0.0468(17) 0.0075(14)
C39 0.0532(15) 0.0745(18) 0.099(2) -0.0032(16) 0.0413(16) -0.0039(13)
C40 0.0382(15) 0.200(4) 0.063(2) 0.012(2) 0.0155(14) 0.0095(19)
O41 0.0764(13) 0.0921(14) 0.0691(13) -0.0033(11) 0.0344(11) -0.0254(11)
C42 0.0709(19) 0.089(2) 0.074(2) -0.0038(16) 0.0372(16) -0.0059(16)
C43 0.113(3) 0.102(3) 0.093(3) 0.000(2) 0.062(2) -0.023(2)
C44 0.119(3) 0.091(2) 0.118(3) -0.019(2) 0.067(3) -0.033(2)
C45 0.120(3) 0.118(3) 0.078(2) -0.016(2) 0.043(2) -0.038(2)
O51 0.0639(11) 0.0655(11) 0.0647(12) -0.0062(9) 0.0304(9) -0.0054(9)
C52 0.0699(18) 0.0776(19) 0.076(2) -0.0166(16) 0.0365(16) -0.0027(15)
C53 0.073(2) 0.075(2) 0.116(3) 0.0099(19) 0.045(2) 0.0067(16)
C54 0.0729(18) 0.0700(18) 0.085(2) -0.0071(15) 0.0427(17) -0.0047(14)
C55 0.0572(16) 0.0764(19) 0.0665(18) -0.0020(14) 0.0224(14) 0.0017(13)
O61 0.0659(12) 0.0947(14) 0.0608(12) 0.0035(10) 0.0296(10) 0.0214(10)
C62 0.0651(17) 0.092(2) 0.0676(19) 0.0118(16) 0.0326(15) 0.0033(15)
C63 0.097(3) 0.126(3) 0.083(3) -0.013(2) 0.045(2) 0.023(2)
C64 0.126(3) 0.090(3) 0.109(3) 0.017(2) 0.048(3) 0.036(2)
C65 0.109(3) 0.135(3) 0.076(2) 0.023(2) 0.037(2) 0.050(2)
O71 0.0760(12) 0.0662(11) 0.0610(12) -0.0059(9) 0.0317(10) -0.0027(9)
C72 0.088(2) 0.090(2) 0.098(3) -0.032(2) 0.053(2) -0.0105(17)
C73 0.123(3) 0.073(2) 0.139(4) 0.008(2) 0.068(3) 0.017(2)
C74 0.116(3) 0.079(2) 0.168(4) 0.026(2) 0.086(3) 0.007(2)
C75 0.0663(17) 0.087(2) 0.0599(18) -0.0048(15) 0.0262(14) 0.0001(15)

loop_
_atom_type_symbol
_atom_type_description
_atom_type_scat_dispersion_real
_atom_type_scat_dispersion_imag
_atom_type_scat_source
C C 0.0033 0.0016 'International Tables Vol C Tables 4.2.6.8 and 6.1.1.4'
H H 0.0000 0.0000 'International Tables Vol C Tables 4.2.6.8 and 6.1.1.4'
B B 0.0013 0.0007 'International Tables Vol C Tables 4.2.6.8 and 6.1.1.4'
K K 0.2009 0.2494 'International Tables Vol C Tables 4.2.6.8 and 6.1.1.4'
O O 0.0106 0.0060 'International Tables Vol C Tables 4.2.6.8 and 6.1.1.4'

loop_
_geom_angle_atom_site_label_1
_geom_angle_atom_site_label_2
_geom_angle_atom_site_label_3
_geom_angle
_geom_angle_site_symmetry_1
_geom_angle_site_symmetry_3
O41 K1 O71 85.73(6) . 4_575
O41 K1 O51 94.49(6) . 4_575
O71 K1 O51 78.90(6) 4_575 4_575
O41 K1 C1 117.25(6) . .
O71 K1 C1 117.76(6) 4_575 .
O51 K1 C1 143.98(6) 4_575 .
O41 K1 C31 128.40(6) . .
O71 K1 C31 145.77(6) 4_575 .
O51 K1 C31 93.96(6) 4_575 .
C1 K1 C31 53.62(6) . .
O41 K1 C36 102.87(6) . .
O71 K1 C36 169.48(6) 4_575 .
O51 K1 C36 94.22(6) 4_575 .
C1 K1 C36 63.85(6) . .
C31 K1 C36 25.70(6) . .
O41 K1 B1 140.39(7) . .
O71 K1 B1 125.14(6) 4_575 .
O51 K1 B1 113.81(6) 4_575 .
C1 K1 B1 30.18(6) . .
C31 K1 B1 29.42(6) . .
C36 K1 B1 50.44(6) . .
O41 K1 B2 169.97(7) . .
O71 K1 B2 97.81(6) 4_575 .
O51 K1 B2 95.40(6) 4_575 .
C1 K1 B2 52.83(6) . .
C31 K1 B2 49.12(6) . .
C36 K1 B2 74.74(6) . .
B1 K1 B2 31.65(6) . .
O41 K1 C2 115.34(6) . .
O71 K1 C2 92.72(6) 4_575 .
O51 K1 C2 148.47(6) 4_575 .
C1 K1 C2 25.25(6) . .
C31 K1 C2 75.93(6) . .
C36 K1 C2 89.06(6) . .
B1 K1 C2 47.82(6) . .
B2 K1 C2 55.31(6) . .
O41 K1 C55 75.58(7) . 4_575
O71 K1 C55 93.82(7) 4_575 4_575
O51 K1 C55 25.04(6) 4_575 4_575
C1 K1 C55 145.71(7) . 4_575
C31 K1 C55 92.90(7) . 4_575
C36 K1 C55 82.67(7) . 4_575
B1 K1 C55 120.25(7) . 4_575
B2 K1 C55 113.37(7) . 4_575
C2 K1 C55 167.70(7) . 4_575
O41 K1 K2 89.07(5) . 4_575
O71 K1 K2 40.24(4) 4_575 4_575
O51 K1 K2 38.69(4) 4_575 4_575
C1 K1 K2 147.03(4) . 4_575
C31 K1 K2 125.68(4) . 4_575
C36 K1 K2 132.63(5) . 4_575
B1 K1 K2 130.38(5) . 4_575
B2 K1 K2 99.71(5) . 4_575
C2 K1 K2 126.98(4) . 4_575
C55 K1 K2 55.88(5) 4_575 4_575
O41 K1 H2 171.7(6) . .
O71 K1 H2 89.1(5) 4_575 .
O51 K1 H2 78.1(5) 4_575 .
C1 K1 H2 71.0(6) . .
C31 K1 H2 56.7(5) . .
C36 K1 H2 81.7(5) . .
B1 K1 H2 47.6(6) . .
B2 K1 H2 18.1(6) . .
C2 K1 H2 71.3(5) . .
C55 K1 H2 98.3(5) 4_575 .
K2 K1 H2 82.8(6) 4_575 .
O61 K2 O51 88.80(6) . .
O61 K2 O71 93.51(6) . .
O51 K2 O71 78.76(6) . .
O61 K2 C11 109.20(6) . .
O51 K2 C11 114.82(6) . .
O71 K2 C11 153.13(6) . .
O61 K2 C21 127.88(6) . .
O51 K2 C21 143.09(6) . .
O71 K2 C21 100.18(6) . .
C11 K2 C21 54.63(6) . .
O61 K2 B2 134.74(7) . .
O51 K2 B2 121.75(6) . .
O71 K2 B2 122.65(6) . .
C11 K2 B2 30.54(6) . .
C21 K2 B2 30.13(6) . .
O61 K2 C26 103.02(6) . .
O51 K2 C26 167.64(6) . .
O71 K2 C26 96.69(6) . .
C11 K2 C26 64.97(6) . .
C21 K2 C26 25.88(6) . .
B2 K2 C26 51.28(6) . .
O61 K2 B1 161.73(7) . .
O51 K2 B1 93.87(6) . .
O71 K2 B1 104.73(6) . .
C11 K2 B1 53.48(6) . .
C21 K2 B1 50.25(6) . .
B2 K2 B1 32.29(7) . .
C26 K2 B1 76.05(6) . .
O61 K2 C52 69.38(7) . .
O51 K2 C52 23.06(6) . .
O71 K2 C52 92.54(7) . .
C11 K2 C52 108.52(7) . .
C21 K2 C52 157.22(7) . .
B2 K2 C52 127.83(7) . .
C26 K2 C52 168.45(7) . .
B1 K2 C52 108.30(7) . .
O61 K2 C12 107.61(6) . .
O51 K2 C12 91.21(6) . .
O71 K2 C12 156.50(6) . .
C11 K2 C12 23.80(6) . .
C21 K2 C12 75.19(6) . .
B2 K2 C12 46.36(6) . .
C26 K2 C12 88.65(6) . .
B1 K2 C12 54.32(6) . .
C52 K2 C12 85.61(7) . .
O61 K2 K1 92.66(5) . 4_576
O51 K2 K1 39.32(4) . 4_576
O71 K2 K1 39.46(4) . 4_576
C11 K2 K1 147.16(4) . 4_576
C21 K2 K1 128.29(4) . 4_576
B2 K2 K1 132.41(5) . 4_576
C26 K2 K1 134.73(5) . 4_576
B1 K2 K1 100.84(5) . 4_576
C52 K2 K1 55.89(6) . 4_576
C12 K2 K1 126.75(4) . 4_576
O61 K2 H1 171.8(6) . .
O51 K2 H1 83.1(6) . .
O71 K2 H1 86.4(6) . .
C11 K2 H1 73.2(6) . .
C21 K2 H1 60.1(6) . .
B2 K2 H1 50.4(6) . .
C26 K2 H1 85.2(6) . .
B1 K2 H1 19.8(6) . .
C52 K2 H1 102.4(6) . .
C12 K2 H1 71.2(6) . .
K1 K2 H1 82.0(6) 4_576 .
C31 B1 C1 119.11(19) . .
C31 B1 B2 104.23(18) . .
C1 B1 B2 111.33(19) . .
C31 B1 K2 134.20(15) . .
C1 B1 K2 103.50(14) . .
B2 B1 K2 72.35(12) . .
C31 B1 K1 74.18(12) . .
C1 B1 K1 69.33(12) . .
B2 B1 K1 75.49(13) . .
K2 B1 K1 141.47(9) . .
C31 B1 H1 103.9(11) . .
C1 B1 H1 106.7(11) . .
B2 B1 H1 111.3(11) . .
K1 B1 H1 173.2(11) . .
C21 B2 C11 120.99(19) . .
C21 B2 B1 104.46(18) . .
C11 B2 B1 112.07(18) . .
C21 B2 K2 74.21(12) . .
C11 B2 K2 72.39(12) . .
B1 B2 K2 75.36(13) . .
C21 B2 K1 134.32(15) . .
C11 B2 K1 100.64(13) . .
B1 B2 K1 72.86(12) . .
K2 B2 K1 141.77(9) . .
C21 B2 H2 105.4(10) . .
C11 B2 H2 107.1(10) . .
B1 B2 H2 105.6(11) . .
K2 B2 H2 179.0(11) . .
C6 C1 C2 116.1(2) . .
C6 C1 B1 123.7(2) . .
C2 C1 B1 120.20(19) . .
C6 C1 K1 101.04(14) . .
C2 C1 K1 88.62(14) . .
B1 C1 K1 80.49(13) . .
C3 C2 C1 118.5(2) . .
C3 C2 C12 118.7(2) . .
C1 C2 C12 122.77(19) . .
C3 C2 K1 103.24(16) . .
C1 C2 K1 66.12(13) . .
C12 C2 K1 101.80(14) . .
C4 C3 C2 122.4(2) . .
C4 C3 H3 118.8 . .
C2 C3 H3 118.8 . .
C5 C4 C3 120.5(2) . .
C5 C4 H4 119.8 . .
C3 C4 H4 119.8 . .
C4 C5 C6 116.4(2) . .
C4 C5 C7 122.1(2) . .
C6 C5 C7 121.4(2) . .
C5 C6 C1 125.5(2) . .
C5 C6 H6 117.3 . .
C1 C6 H6 117.3 . .
C8 C7 C9 110.7(3) . .
C8 C7 C10 107.5(3) . .
C9 C7 C10 106.9(3) . .
C8 C7 C5 107.5(2) . .
C9 C7 C5 111.8(2) . .
C10 C7 C5 112.3(2) . .
C7 C8 H8A 109.5 . .
C7 C8 H8B 109.5 . .
H8A C8 H8B 109.5 . .
C7 C8 H8C 109.5 . .
H8A C8 H8C 109.5 . .
H8B C8 H8C 109.5 . .
C7 C9 H9A 109.5 . .
C7 C9 H9B 109.5 . .
H9A C9 H9B 109.5 . .
C7 C9 H9C 109.5 . .
H9A C9 H9C 109.5 . .
H9B C9 H9C 109.5 . .
C7 C10 H10A 109.5 . .
C7 C10 H10B 109.5 . .
H10A C10 H10B 109.5 . .
C7 C10 H10C 109.5 . .
H10A C10 H10C 109.5 . .
H10B C10 H10C 109.5 . .
C16 C11 C12 116.0(2) . .
C16 C11 B2 124.8(2) . .
C12 C11 B2 119.06(19) . .
C16 C11 K2 100.81(14) . .
C12 C11 K2 95.74(14) . .
B2 C11 K2 77.07(12) . .
C13 C12 C11 118.5(2) . .
C13 C12 C2 118.5(2) . .
C11 C12 C2 123.06(19) . .
C13 C12 K2 109.53(16) . .
C11 C12 K2 60.46(12) . .
C2 C12 K2 100.71(13) . .
C14 C13 C12 122.8(2) . .
C14 C13 H13 118.6 . .
C12 C13 H13 118.6 . .
C15 C14 C13 120.2(2) . .
C15 C14 H14 119.9 . .
C13 C14 H14 119.9 . .
C14 C15 C16 116.7(2) . .
C14 C15 C17 120.5(2) . .
C16 C15 C17 122.6(2) . .
C15 C16 C11 125.3(2) . .
C15 C16 H16 117.3 . .
C11 C16 H16 117.3 . .
C18 C17 C20 108.5(3) . .
C18 C17 C19 109.3(3) . .
C20 C17 C19 107.5(2) . .
C18 C17 C15 112.5(2) . .
C20 C17 C15 111.9(2) . .
C19 C17 C15 107.0(2) . .
C17 C18 H18A 109.5 . .
C17 C18 H18B 109.5 . .
H18A C18 H18B 109.5 . .
C17 C18 H18C 109.5 . .
H18A C18 H18C 109.5 . .
H18B C18 H18C 109.5 . .
C17 C19 H19A 109.5 . .
C17 C19 H19B 109.5 . .
H19A C19 H19B 109.5 . .
C17 C19 H19C 109.5 . .
H19A C19 H19C 109.5 . .
H19B C19 H19C 109.5 . .
C17 C20 H20A 109.5 . .
C17 C20 H20B 109.5 . .
H20A C20 H20B 109.5 . .
C17 C20 H20C 109.5 . .
H20A C20 H20C 109.5 . .
H20B C20 H20C 109.5 . .
C26 C21 C22 115.7(2) . .
C26 C21 B2 127.9(2) . .
C22 C21 B2 116.24(18) . .
C26 C21 K2 78.94(13) . .
C22 C21 K2 116.24(15) . .
B2 C21 K2 75.66(12) . .
C23 C22 C21 119.3(2) . .
C23 C22 C32 119.52(19) . .
C21 C22 C32 121.19(19) . .
C22 C23 C24 122.6(2) . .
C22 C23 H23 118.7 . .
C24 C23 H23 118.7 . .
C25 C24 C23 120.0(2) . .
C25 C24 H24 120.0 . .
C23 C24 H24 120.0 . .
C24 C25 C26 117.2(2) . .
C24 C25 C27 123.3(2) . .
C26 C25 C27 119.5(2) . .
C25 C26 C21 125.2(2) . .
C25 C26 K2 118.84(16) . .
C21 C26 K2 75.18(13) . .
C25 C26 H26 117.4 . .
C21 C26 H26 117.4 . .
K2 C26 H26 75.7 . .
C29 C27 C30 108.5(2) . .
C29 C27 C28 109.9(2) . .
C30 C27 C28 106.9(2) . .
C29 C27 C25 110.4(2) . .
C30 C27 C25 109.3(2) . .
C28 C27 C25 111.8(2) . .
C27 C28 H28A 109.5 . .
C27 C28 H28B 109.5 . .
H28A C28 H28B 109.5 . .
C27 C28 H28C 109.5 . .
H28A C28 H28C 109.5 . .
H28B C28 H28C 109.5 . .
C27 C29 H29A 109.5 . .
C27 C29 H29B 109.5 . .
H29A C29 H29B 109.5 . .
C27 C29 H29C 109.5 . .
H29A C29 H29C 109.5 . .
H29B C29 H29C 109.5 . .
C27 C30 H30A 109.5 . .
C27 C30 H30B 109.5 . .
H30A C30 H30B 109.5 . .
C27 C30 H30C 109.5 . .
H30A C30 H30C 109.5 . .
H30B C30 H30C 109.5 . .
C36 C31 C32 115.5(2) . .
C36 C31 B1 127.4(2) . .
C32 C31 B1 116.89(18) . .
C36 C31 K1 77.45(13) . .
C32 C31 K1 116.51(14) . .
B1 C31 K1 76.40(12) . .
C33 C32 C31 119.5(2) . .
C33 C32 C22 119.65(19) . .
C31 C32 C22 120.81(19) . .
C32 C33 C34 122.5(2) . .
C32 C33 H33 118.8 . .
C34 C33 H33 118.8 . .
C35 C34 C33 120.2(2) . .
C35 C34 H34 119.9 . .
C33 C34 H34 119.9 . .
C34 C35 C36 117.0(2) . .
C34 C35 C37 122.5(2) . .
C36 C35 C37 120.4(2) . .
C35 C36 C31 125.2(2) . .
C35 C36 K1 117.52(15) . .
C31 C36 K1 76.84(13) . .
C35 C36 H36 117.4 . .
C31 C36 H36 117.4 . .
K1 C36 H36 75.2 . .
C40 C37 C38 109.6(3) . .
C40 C37 C39 109.4(3) . .
C38 C37 C39 106.3(2) . .
C40 C37 C35 108.1(2) . .
C38 C37 C35 111.9(2) . .
C39 C37 C35 111.5(2) . .
C37 C38 H38A 109.5 . .
C37 C38 H38B 109.5 . .
H38A C38 H38B 109.5 . .
C37 C38 H38C 109.5 . .
H38A C38 H38C 109.5 . .
H38B C38 H38C 109.5 . .
C37 C39 H39A 109.5 . .
C37 C39 H39B 109.5 . .
H39A C39 H39B 109.5 . .
C37 C39 H39C 109.5 . .
H39A C39 H39C 109.5 . .
H39B C39 H39C 109.5 . .
C37 C40 H40A 109.5 . .
C37 C40 H40B 109.5 . .
H40A C40 H40B 109.5 . .
C37 C40 H40C 109.5 . .
H40A C40 H40C 109.5 . .
H40B C40 H40C 109.5 . .
C42 O41 C45 105.0(2) . .
C42 O41 K1 138.90(17) . .
C45 O41 K1 115.85(19) . .
O41 C42 C43 106.4(3) . .
O41 C42 H42A 110.4 . .
C43 C42 H42A 110.4 . .
O41 C42 H42B 110.4 . .
C43 C42 H42B 110.4 . .
H42A C42 H42B 108.6 . .
C42 C43 C44 104.9(3) . .
C42 C43 H43A 110.8 . .
C44 C43 H43A 110.8 . .
C42 C43 H43B 110.8 . .
C44 C43 H43B 110.8 . .
H43A C43 H43B 108.9 . .
C45 C44 C43 103.8(3) . .
C45 C44 H44A 111.0 . .
C43 C44 H44A 111.0 . .
C45 C44 H44B 111.0 . .
C43 C44 H44B 111.0 . .
H44A C44 H44B 109.0 . .
O41 C45 C44 106.3(3) . .
O41 C45 H45A 110.5 . .
C44 C45 H45A 110.5 . .
O41 C45 H45B 110.5 . .
C44 C45 H45B 110.5 . .
H45A C45 H45B 108.7 . .
C52 O51 C55 107.4(2) . .
C52 O51 K2 108.40(16) . .
C55 O51 K2 119.80(16) . .
C52 O51 K1 119.93(16) . 4_576
C55 O51 K1 99.90(15) . 4_576
K2 O51 K1 101.99(6) . 4_576
O51 C52 C53 104.5(2) . .
O51 C52 K2 48.54(12) . .
C53 C52 K2 105.9(2) . .
O51 C52 H52A 110.8 . .
C53 C52 H52A 110.8 . .
K2 C52 H52A 141.9 . .
O51 C52 H52B 110.8 . .
C53 C52 H52B 110.8 . .
K2 C52 H52B 65.2 . .
H52A C52 H52B 108.9 . .
C52 C53 C54 105.2(3) . .
C52 C53 H53A 110.7 . .
C54 C53 H53A 110.7 . .
C52 C53 H53B 110.7 . .
C54 C53 H53B 110.7 . .
H53A C53 H53B 108.8 . .
C55 C54 C53 104.9(2) . .
C55 C54 H54A 110.8 . .
C53 C54 H54A 110.8 . .
C55 C54 H54B 110.8 . .
C53 C54 H54B 110.8 . .
H54A C54 H54B 108.8 . .
O51 C55 C54 107.6(2) . .
O51 C55 K1 55.05(13) . 4_576
C54 C55 K1 145.9(2) . 4_576
O51 C55 H55A 110.2 . .
C54 C55 H55A 110.2 . .
K1 C55 H55A 103.7 4_576 .
O51 C55 H55B 110.2 . .
C54 C55 H55B 110.2 . .
K1 C55 H55B 60.7 4_576 .
H55A C55 H55B 108.5 . .
C65 O61 C62 105.6(2) . .
C65 O61 K2 119.7(2) . .
C62 O61 K2 133.91(17) . .
O61 C62 C63 105.9(3) . .
O61 C62 H62A 110.6 . .
C63 C62 H62A 110.6 . .
O61 C62 H62B 110.6 . .
C63 C62 H62B 110.6 . .
H62A C62 H62B 108.7 . .
C64 C63 C62 104.7(3) . .
C64 C63 H63A 110.8 . .
C62 C63 H63A 110.8 . .
C64 C63 H63B 110.8 . .
C62 C63 H63B 110.8 . .
H63A C63 H63B 108.9 . .
C65 C64 C63 105.0(3) . .
C65 C64 H64A 110.7 . .
C63 C64 H64A 110.7 . .
C65 C64 H64B 110.7 . .
C63 C64 H64B 110.7 . .
H64A C64 H64B 108.8 . .
O61 C65 C64 106.6(3) . .
O61 C65 H65A 110.4 . .
C64 C65 H65A 110.4 . .
O61 C65 H65B 110.4 . .
C64 C65 H65B 110.4 . .
H65A C65 H65B 108.6 . .
C72 O71 C75 107.8(2) . .
C72 O71 K1 115.69(18) . 4_576
C75 O71 K1 112.96(15) . 4_576
C72 O71 K2 109.60(19) . .
C75 O71 K2 110.26(16) . .
K1 O71 K2 100.29(6) 4_576 .
O71 C72 C73 106.6(3) . .
O71 C72 H72A 110.4 . .
C73 C72 H72A 110.4 . .
O71 C72 H72B 110.4 . .
C73 C72 H72B 110.4 . .
H72A C72 H72B 108.6 . .
C74 C73 C72 105.0(3) . .
C74 C73 H73A 110.7 . .
C72 C73 H73A 110.7 . .
C74 C73 H73B 110.7 . .
C72 C73 H73B 110.7 . .
H73A C73 H73B 108.8 . .
C73 C74 C75 106.5(3) . .
C73 C74 H74A 110.4 . .
C75 C74 H74A 110.4 . .
C73 C74 H74B 110.4 . .
C75 C74 H74B 110.4 . .
H74A C74 H74B 108.6 . .
O71 C75 C74 107.3(3) . .
O71 C75 H75A 110.3 . .
C74 C75 H75A 110.3 . .
O71 C75 H75B 110.3 . .
C74 C75 H75B 110.3 . .
H75A C75 H75B 108.5 . .

loop_
_geom_bond_atom_site_label_1
_geom_bond_atom_site_label_2
_geom_bond_distance
_geom_bond_site_symmetry_2
K1 O41 2.7252(19) .
K1 O71 2.778(2) 4_575
K1 O51 2.786(2) 4_575
K1 C1 3.032(2) .
K1 C31 3.164(2) .
K1 C36 3.172(2) .
K1 B1 3.196(3) .
K1 B2 3.238(3) .
K1 C2 3.315(2) .
K1 C55 3.348(3) 4_575
K1 K2 4.3006(8) 4_575
K1 H2 2.43(2) .
K2 O61 2.6780(19) .
K2 O51 2.7482(19) .
K2 O71 2.824(2) .
K2 C11 3.063(2) .
K2 C21 3.111(2) .
K2 B2 3.132(3) .
K2 C26 3.158(2) .
K2 B1 3.180(3) .
K2 C52 3.480(3) .
K2 C12 3.503(2) .
K2 K1 4.3006(8) 4_576
K2 H1 2.46(2) .
B1 C31 1.615(3) .
B1 C1 1.629(3) .
B1 B2 1.755(4) .
B1 H1 1.20(3) .
B2 C21 1.623(3) .
B2 C11 1.633(3) .
B2 H2 1.20(2) .
C1 C6 1.410(3) .
C1 C2 1.415(3) .
C2 C3 1.401(3) .
C2 C12 1.507(3) .
C3 C4 1.390(4) .
C3 H3 0.9500 .
C4 C5 1.384(4) .
C4 H4 0.9500 .
C5 C6 1.389(3) .
C5 C7 1.538(3) .
C6 H6 0.9500 .
C7 C8 1.502(4) .
C7 C9 1.513(4) .
C7 C10 1.533(4) .
C8 H8A 0.9800 .
C8 H8B 0.9800 .
C8 H8C 0.9800 .
C9 H9A 0.9800 .
C9 H9B 0.9800 .
C9 H9C 0.9800 .
C10 H10A 0.9800 .
C10 H10B 0.9800 .
C10 H10C 0.9800 .
C11 C16 1.412(3) .
C11 C12 1.420(3) .
C12 C13 1.397(3) .
C13 C14 1.390(3) .
C13 H13 0.9500 .
C14 C15 1.386(3) .
C14 H14 0.9500 .
C15 C16 1.390(3) .
C15 C17 1.537(3) .
C16 H16 0.9500 .
C17 C18 1.522(4) .
C17 C20 1.532(4) .
C17 C19 1.535(4) .
C18 H18A 0.9800 .
C18 H18B 0.9800 .
C18 H18C 0.9800 .
C19 H19A 0.9800 .
C19 H19B 0.9800 .
C19 H19C 0.9800 .
C20 H20A 0.9800 .
C20 H20B 0.9800 .
C20 H20C 0.9800 .
C21 C26 1.404(3) .
C21 C22 1.433(3) .
C22 C23 1.388(3) .
C22 C32 1.498(3) .
C23 C24 1.401(3) .
C23 H23 0.9500 .
C24 C25 1.381(3) .
C24 H24 0.9500 .
C25 C26 1.404(3) .
C25 C27 1.537(3) .
C26 H26 0.9500 .
C27 C29 1.519(4) .
C27 C30 1.528(4) .
C27 C28 1.536(4) .
C28 H28A 0.9800 .
C28 H28B 0.9800 .
C28 H28C 0.9800 .
C29 H29A 0.9800 .
C29 H29B 0.9800 .
C29 H29C 0.9800 .
C30 H30A 0.9800 .
C30 H30B 0.9800 .
C30 H30C 0.9800 .
C31 C36 1.409(3) .
C31 C32 1.428(3) .
C32 C33 1.387(3) .
C33 C34 1.398(3) .
C33 H33 0.9500 .
C34 C35 1.378(3) .
C34 H34 0.9500 .
C35 C36 1.403(3) .
C35 C37 1.539(3) .
C36 H36 0.9500 .
C37 C40 1.518(4) .
C37 C38 1.524(4) .
C37 C39 1.529(4) .
C38 H38A 0.9800 .
C38 H38B 0.9800 .
C38 H38C 0.9800 .
C39 H39A 0.9800 .
C39 H39B 0.9800 .
C39 H39C 0.9800 .
C40 H40A 0.9800 .
C40 H40B 0.9800 .
C40 H40C 0.9800 .
O41 C42 1.422(4) .
O41 C45 1.423(4) .
C42 C43 1.499(4) .
C42 H42A 0.9900 .
C42 H42B 0.9900 .
C43 C44 1.509(5) .
C43 H43A 0.9900 .
C43 H43B 0.9900 .
C44 C45 1.463(5) .
C44 H44A 0.9900 .
C44 H44B 0.9900 .
C45 H45A 0.9900 .
C45 H45B 0.9900 .
O51 C52 1.436(3) .
O51 C55 1.439(3) .
O51 K1 2.786(2) 4_576
C52 C53 1.490(4) .
C52 H52A 0.9900 .
C52 H52B 0.9900 .
C53 C54 1.500(4) .
C53 H53A 0.9900 .
C53 H53B 0.9900 .
C54 C55 1.492(4) .
C54 H54A 0.9900 .
C54 H54B 0.9900 .
C55 K1 3.348(3) 4_576
C55 H55A 0.9900 .
C55 H55B 0.9900 .
O61 C65 1.407(4) .
O61 C62 1.418(3) .
C62 C63 1.498(5) .
C62 H62A 0.9900 .
C62 H62B 0.9900 .
C63 C64 1.488(5) .
C63 H63A 0.9900 .
C63 H63B 0.9900 .
C64 C65 1.465(5) .
C64 H64A 0.9900 .
C64 H64B 0.9900 .
C65 H65A 0.9900 .
C65 H65B 0.9900 .
O71 C72 1.427(4) .
O71 C75 1.440(3) .
O71 K1 2.778(2) 4_576
C72 C73 1.469(5) .
C72 H72A 0.9900 .
C72 H72B 0.9900 .
C73 C74 1.466(5) .
C73 H73A 0.9900 .
C73 H73B 0.9900 .
C74 C75 1.472(5) .
C74 H74A 0.9900 .
C74 H74B 0.9900 .
C75 H75A 0.9900 .
C75 H75B 0.9900 .

loop_
_geom_torsion_atom_site_label_1
_geom_torsion_atom_site_label_2
_geom_torsion_atom_site_label_3
_geom_torsion_atom_site_label_4
_geom_torsion
_geom_torsion_site_symmetry_1
_geom_torsion_site_symmetry_4
C31 B1 B2 C21 63.4(2) . .
C1 B1 B2 C21 -167.01(18) . .
K2 B1 B2 C21 -69.03(14) . .
K1 B1 B2 C21 132.49(16) . .
C31 B1 B2 C11 -163.93(18) . .
C1 B1 B2 C11 -34.3(3) . .
K2 B1 B2 C11 63.69(16) . .
K1 B1 B2 C11 -94.79(17) . .
C31 B1 B2 K2 132.38(16) . .
C1 B1 B2 K2 -97.98(17) . .
K1 B1 B2 K2 -158.48(7) . .
C31 B1 B2 K1 -69.14(14) . .
C1 B1 B2 K1 60.50(16) . .
K2 B1 B2 K1 158.48(7) . .
C31 B1 C1 C6 -39.9(3) . .
B2 B1 C1 C6 -161.2(2) . .
K2 B1 C1 C6 122.7(2) . .
K1 B1 C1 C6 -97.0(2) . .
C31 B1 C1 C2 139.9(2) . .
B2 B1 C1 C2 18.5(3) . .
K2 B1 C1 C2 -57.5(2) . .
K1 B1 C1 C2 82.8(2) . .
C31 B1 C1 K1 57.08(19) . .
B2 B1 C1 K1 -64.23(16) . .
K2 B1 C1 K1 -140.28(9) . .
C6 C1 C2 C3 9.1(3) . .
B1 C1 C2 C3 -170.7(2) . .
K1 C1 C2 C3 -92.6(2) . .
C6 C1 C2 C12 -169.5(2) . .
B1 C1 C2 C12 10.8(3) . .
K1 C1 C2 C12 88.9(2) . .
C6 C1 C2 K1 101.6(2) . .
B1 C1 C2 K1 -78.15(19) . .
C1 C2 C3 C4 -6.8(4) . .
C12 C2 C3 C4 171.8(2) . .
K1 C2 C3 C4 -76.6(3) . .
C2 C3 C4 C5 -0.6(4) . .
C3 C4 C5 C6 5.0(4) . .
C3 C4 C5 C7 -171.6(2) . .
C4 C5 C6 C1 -2.2(4) . .
C7 C5 C6 C1 174.4(2) . .
C2 C1 C6 C5 -4.9(4) . .
B1 C1 C6 C5 174.9(2) . .
K1 C1 C6 C5 89.0(2) . .
C4 C5 C7 C8 95.6(3) . .
C6 C5 C7 C8 -80.8(3) . .
C4 C5 C7 C9 -142.7(3) . .
C6 C5 C7 C9 40.9(4) . .
C4 C5 C7 C10 -22.5(4) . .
C6 C5 C7 C10 161.0(3) . .
C21 B2 C11 C16 -35.9(3) . .
B1 B2 C11 C16 -159.8(2) . .
K2 B2 C11 C16 -94.3(2) . .
K1 B2 C11 C16 124.5(2) . .
C21 B2 C11 C12 147.8(2) . .
B1 B2 C11 C12 23.9(3) . .
K2 B2 C11 C12 89.42(19) . .
K1 B2 C11 C12 -51.8(2) . .
C21 B2 C11 K2 58.41(19) . .
B1 B2 C11 K2 -65.50(16) . .
K1 B2 C11 K2 -141.17(8) . .
C16 C11 C12 C13 7.5(3) . .
B2 C11 C12 C13 -175.8(2) . .
K2 C11 C12 C13 -97.5(2) . .
C16 C11 C12 C2 -171.5(2) . .
B2 C11 C12 C2 5.1(3) . .
K2 C11 C12 C2 83.5(2) . .
C16 C11 C12 K2 105.0(2) . .
B2 C11 C12 K2 -78.38(18) . .
C3 C2 C12 C13 -23.2(3) . .
C1 C2 C12 C13 155.3(2) . .
K1 C2 C12 C13 -135.6(2) . .
C3 C2 C12 C11 155.9(2) . .
C1 C2 C12 C11 -25.6(4) . .
K1 C2 C12 C11 43.5(2) . .
C3 C2 C12 K2 -142.5(2) . .
C1 C2 C12 K2 36.0(2) . .
K1 C2 C12 K2 105.08(8) . .
C11 C12 C13 C14 -6.3(4) . .
C2 C12 C13 C14 172.9(2) . .
K2 C12 C13 C14 -72.5(3) . .
C12 C13 C14 C15 -0.4(4) . .
C13 C14 C15 C16 5.2(4) . .
C13 C14 C15 C17 -170.6(2) . .
C14 C15 C16 C11 -3.5(4) . .
C17 C15 C16 C11 172.1(2) . .
C12 C11 C16 C15 -2.9(3) . .
B2 C11 C16 C15 -179.3(2) . .
K2 C11 C16 C15 99.1(2) . .
C14 C15 C17 C18 -160.5(3) . .
C16 C15 C17 C18 24.0(4) . .
C14 C15 C17 C20 -38.1(4) . .
C16 C15 C17 C20 146.4(3) . .
C14 C15 C17 C19 79.4(3) . .
C16 C15 C17 C19 -96.1(3) . .
C11 B2 C21 C26 5.7(4) . .
B1 B2 C21 C26 133.1(2) . .
K2 B2 C21 C26 63.2(2) . .
K1 B2 C21 C26 -146.9(2) . .
C11 B2 C21 C22 -170.0(2) . .
B1 B2 C21 C22 -42.6(3) . .
K2 B2 C21 C22 -112.51(19) . .
K1 B2 C21 C22 37.4(3) . .
C11 B2 C21 K2 -57.54(19) . .
B1 B2 C21 K2 69.87(14) . .
K1 B2 C21 K2 149.87(19) . .
C26 C21 C22 C23 1.2(3) . .
B2 C21 C22 C23 177.4(2) . .
K2 C21 C22 C23 91.2(2) . .
C26 C21 C22 C32 -179.2(2) . .
B2 C21 C22 C32 -3.0(3) . .
K2 C21 C22 C32 -89.2(2) . .
C21 C22 C23 C24 -0.2(4) . .
C32 C22 C23 C24 -179.8(2) . .
C22 C23 C24 C25 -0.9(4) . .
C23 C24 C25 C26 1.0(4) . .
C23 C24 C25 C27 178.9(2) . .
C24 C25 C26 C21 0.1(4) . .
C27 C25 C26 C21 -178.0(2) . .
C24 C25 C26 K2 -91.7(2) . .
C27 C25 C26 K2 90.2(2) . .
C22 C21 C26 C25 -1.1(3) . .
B2 C21 C26 C25 -176.9(2) . .
K2 C21 C26 C25 -115.1(2) . .
C22 C21 C26 K2 113.95(19) . .
B2 C21 C26 K2 -61.8(2) . .
C24 C25 C27 C29 123.2(3) . .
C26 C25 C27 C29 -58.9(3) . .
C24 C25 C27 C30 -117.6(3) . .
C26 C25 C27 C30 60.3(3) . .
C24 C25 C27 C28 0.5(4) . .
C26 C25 C27 C28 178.5(2) . .
C1 B1 C31 C36 7.5(4) . .
B2 B1 C31 C36 132.3(2) . .
K2 B1 C31 C36 -148.66(19) . .
K1 B1 C31 C36 62.2(2) . .
C1 B1 C31 C32 -167.8(2) . .
B2 B1 C31 C32 -43.0(3) . .
K2 B1 C31 C32 36.1(3) . .
K1 B1 C31 C32 -113.09(18) . .
C1 B1 C31 K1 -54.72(19) . .
B2 B1 C31 K1 70.09(14) . .
K2 B1 C31 K1 149.16(19) . .
C36 C31 C32 C33 0.8(3) . .
B1 C31 C32 C33 176.6(2) . .
K1 C31 C32 C33 89.0(2) . .
C36 C31 C32 C22 -178.4(2) . .
B1 C31 C32 C22 -2.5(3) . .
K1 C31 C32 C22 -90.1(2) . .
C23 C22 C32 C33 31.3(3) . .
C21 C22 C32 C33 -148.3(2) . .
C23 C22 C32 C31 -149.6(2) . .
C21 C22 C32 C31 30.9(3) . .
C31 C32 C33 C34 0.5(4) . .
C22 C32 C33 C34 179.6(2) . .
C32 C33 C34 C35 -1.6(4) . .
C33 C34 C35 C36 1.4(4) . .
C33 C34 C35 C37 178.0(2) . .
C34 C35 C36 C31 -0.1(4) . .
C37 C35 C36 C31 -176.8(2) . .
C34 C35 C36 K1 -93.2(2) . .
C37 C35 C36 K1 90.2(2) . .
C32 C31 C36 C35 -1.0(3) . .
B1 C31 C36 C35 -176.3(2) . .
K1 C31 C36 C35 -114.6(2) . .
C32 C31 C36 K1 113.61(18) . .
B1 C31 C36 K1 -61.7(2) . .
C34 C35 C37 C40 -101.5(3) . .
C36 C35 C37 C40 75.0(3) . .
C34 C35 C37 C38 19.3(3) . .
C36 C35 C37 C38 -164.3(2) . .
C34 C35 C37 C39 138.3(3) . .
C36 C35 C37 C39 -45.3(3) . .
C45 O41 C42 C43 -31.0(4) . .
K1 O41 C42 C43 142.5(3) . .
O41 C42 C43 C44 12.3(4) . .
C42 C43 C44 C45 10.3(4) . .
C42 O41 C45 C44 38.4(4) . .
K1 O41 C45 C44 -136.9(3) . .
C43 C44 C45 O41 -29.6(4) . .
C55 O51 C52 C53 32.2(3) . .
K2 O51 C52 C53 -98.6(2) . .
K1 O51 C52 C53 145.0(2) 4_576 .
C55 O51 C52 K2 130.8(2) . .
K1 O51 C52 K2 -116.37(16) 4_576 .
O51 C52 C53 C54 -30.6(3) . .
K2 C52 C53 C54 -81.0(3) . .
C52 C53 C54 C55 17.8(4) . .
C52 O51 C55 C54 -21.1(3) . .
K2 O51 C55 C54 103.0(2) . .
K1 O51 C55 C54 -146.9(2) 4_576 .
C52 O51 C55 K1 125.8(2) . 4_576
K2 O51 C55 K1 -110.06(14) . 4_576
C53 C54 C55 O51 1.4(3) . .
C53 C54 C55 K1 -51.4(4) . 4_576
C65 O61 C62 C63 -32.3(4) . .
K2 O61 C62 C63 137.6(2) . .
O61 C62 C63 C64 16.6(4) . .
C62 C63 C64 C65 4.5(5) . .
C62 O61 C65 C64 35.7(4) . .
K2 O61 C65 C64 -136.0(3) . .
C63 C64 C65 O61 -24.4(5) . .
C75 O71 C72 C73 -23.3(4) . .
K1 O71 C72 C73 104.2(3) 4_576 .
K2 O71 C72 C73 -143.4(3) . .
O71 C72 C73 C74 26.7(5) . .
C72 C73 C74 C75 -19.9(5) . .
C72 O71 C75 C74 10.7(4) . .
K1 O71 C75 C74 -118.4(3) 4_576 .
K2 O71 C75 C74 130.3(3) . .
C73 C74 C75 O71 6.1(4) . .
